data_8102766
loop_
_publ_author_name
'Hong-Ye Bai'
'Ying-Ying Liu'

_publ_section_title
;
 Crystal structure of
 bis[(diaquahydroxy-(1,12,15-triaza-3,4:9,10-dibenzo-5,8-dioxacycloheptadecane-k3N,N',N'')nickel(II)]
 benzene-1,4-dicarboxylate heptahydrate,
 [Ni(H2O)2(OH)(C20H27N3O2)]2[C8H4O4] &#x00B7; 7H2O
;
_journal_issue 3
_journal_name_full 'Zeitschrift f\"ur Kristallographie - New Crystal Structures'
_journal_page_first 529
_journal_volume 225
_journal_year 2010
_chemical_formula_moiety 'C40 H64 N6 Ni2 O10, C8 H4 O4, 7(H2 O)'
_chemical_formula_sum 'C48 H82 N6 Ni2 O21'
_chemical_formula_weight 1196.62
_chemical_name_systematic
;
bis[(triaqua-(1,12,15-triaza-
3,4:9,10-dibenzo-5,8-dioxacyclo-heptadecane-<i>\k</i>^3^N,N',N'')
nickel (II)] (benzene-1,4-dicarboxylate) heptahydrate
;
_space_group_IT_number 14
_symmetry_cell_setting monoclinic
_symmetry_space_group_name_Hall '-P 2yn'
_symmetry_space_group_name_H-M 'P 1 21/n 1'
_atom_sites_solution_hydrogens geom
_atom_sites_solution_primary direct
_atom_sites_solution_secondary difmap
_audit_creation_method SHELXL-97
_cell_angle_alpha 90.00
_cell_angle_beta 104.445(12)
_cell_angle_gamma 90.00
_cell_formula_units_Z 2
_cell_length_a 13.130(4)
_cell_length_b 11.475(3)
_cell_length_c 19.767(6)
_cell_measurement_reflns_used 6565
_cell_measurement_temperature 293(2)
_cell_measurement_theta_max 27.5
_cell_measurement_theta_min 3.2
_cell_volume 2884.1(15)
_computing_cell_refinement PROCESS-AUTO
_computing_data_collection PROCESS-AUTO
_computing_data_reduction PROCESS-AUTO
_computing_structure_refinement 'SHELXL-97 (Sheldrick, 1997)'
_computing_structure_solution 'SHELXS-97 (Sheldrick, 1997)'
_diffrn_ambient_temperature 293(2)
_diffrn_detector_area_resol_mean 10.0
_diffrn_measured_fraction_theta_full 0.998
_diffrn_measured_fraction_theta_max 0.994
_diffrn_measurement_device_type 'Rigaku RAXIS-RAPID'
_diffrn_measurement_method '\w scan'
_diffrn_radiation_monochromator graphite
_diffrn_radiation_source 'fine-focus sealed tube'
_diffrn_radiation_type MoK\a
_diffrn_radiation_wavelength 0.71069
_diffrn_reflns_av_R_equivalents 0.0377
_diffrn_reflns_av_sigmaI/netI 0.0309
_diffrn_reflns_limit_h_max 16
_diffrn_reflns_limit_h_min -17
_diffrn_reflns_limit_k_max 14
_diffrn_reflns_limit_k_min -14
_diffrn_reflns_limit_l_max 25
_diffrn_reflns_limit_l_min -25
_diffrn_reflns_number 27282
_diffrn_reflns_theta_full 25.00
_diffrn_reflns_theta_max 27.47
_diffrn_reflns_theta_min 3.19
_exptl_absorpt_coefficient_mu 0.731
_exptl_absorpt_correction_T_max 0.871
_exptl_absorpt_correction_T_min 0.859
_exptl_absorpt_correction_type multi-scan
_exptl_absorpt_process_details
;
Higashi,T (1995) Program for absorption correction. 
Rigaku Corporation, Tokyo, Japan.
;
_exptl_crystal_colour blue
_exptl_crystal_density_diffrn 1.378
_exptl_crystal_density_method 'not measured'
_exptl_crystal_description block
_exptl_crystal_F_000 1272
_exptl_crystal_size_max 0.206
_exptl_crystal_size_mid 0.196
_exptl_crystal_size_min 0.190
_refine_diff_density_max 0.895
_refine_diff_density_min -0.504
_refine_diff_density_rms 0.078
_refine_ls_extinction_method none
_refine_ls_goodness_of_fit_ref 1.055
_refine_ls_hydrogen_treatment mixed
_refine_ls_matrix_type full
_refine_ls_number_parameters 424
_refine_ls_number_reflns 6565
_refine_ls_number_restraints 22
_refine_ls_restrained_S_all 1.059
_refine_ls_R_factor_all 0.0705
_refine_ls_R_factor_gt 0.0543
_refine_ls_shift/su_max 0.000
_refine_ls_shift/su_mean 0.000
_refine_ls_structure_factor_coef Fsqd
_refine_ls_weighting_details 'calc w=1/[\s^2^(Fo^2^)+(0.0918P)^2^+2.1076P] where P=(Fo^2^+2Fc^2^)/3'
_refine_ls_weighting_scheme calc
_refine_ls_wR_factor_gt 0.1541
_refine_ls_wR_factor_ref 0.1654
_reflns_number_gt 5148
_reflns_number_total 6565
_reflns_threshold_expression >2sigma(I)
_cod_data_source_file 1267-3063.cff
_cod_data_source_block a
_cod_depositor_comments
;
 Marking atom disorder assemblies after consulting the original publication.
 Atoms 'O3' and 'O3'' were marked as belonging to disorder groups '1' and '2'
 of disorder assembly A. Atoms 'O4' and 'O4'' were marked as belonging to
 disorder groups '1' and '2' of disorder assembly B.

 Antanas Vaitkus,
 2017-09-11

The following automatic conversions were performed:
'_symmetry_cell_setting' value 'Monoclinic' changed to 'monoclinic'
according to '/home/saulius/struct/CIF-dictionaries/cif_core.dic'
dictionary named 'cif_core.dic' version 2.4.1 from 2010-06-29.

Automatic conversion script
Id: cif_fix_enum 1555 2011-01-17 13:19:09Z saulius 
;
_cod_original_cell_volume 2884.1(14)
_cod_original_sg_symbol_H-M 'P 21/n'
_cod_database_code 8102766

loop_
_symmetry_equiv_pos_as_xyz
'x, y, z'
'-x+1/2, y+1/2, -z+1/2'
'-x, -y, -z'
'x-1/2, -y-1/2, z-1/2'

loop_
_atom_site_label
_atom_site_type_symbol
_atom_site_fract_x
_atom_site_fract_y
_atom_site_fract_z
_atom_site_U_iso_or_equiv
_atom_site_adp_type
_atom_site_occupancy
_atom_site_symmetry_multiplicity
_atom_site_calc_flag
_atom_site_refinement_flags
_atom_site_disorder_assembly
_atom_site_disorder_group
Ni1 Ni 0.08839(3) 0.97383(3) 0.391894(18) 0.03432(14) Uani 1 1 d . . .
C1 C 0.1686(3) 0.7333(3) 0.29211(15) 0.0439(7) Uani 1 1 d . . .
C2 C 0.0979(3) 0.6444(3) 0.2915(2) 0.0575(9) Uani 1 1 d . . .
H5 H 0.0287 0.6535 0.2657 0.069 Uiso 1 1 calc R . .
C3 C 0.1268(4) 0.5422(3) 0.3280(3) 0.0777(13) Uani 1 1 d . . .
H4 H 0.0777 0.4837 0.3278 0.093 Uiso 1 1 calc R . .
C4 C 0.2303(4) 0.5287(3) 0.3648(3) 0.0772(13) Uani 1 1 d . . .
H3 H 0.2505 0.4605 0.3900 0.093 Uiso 1 1 calc R . .
C5 C 0.3049(3) 0.6144(3) 0.3651(2) 0.0586(9) Uani 1 1 d . . .
H2 H 0.3747 0.6032 0.3890 0.070 Uiso 1 1 calc R . .
C6 C 0.2737(3) 0.7172(3) 0.32900(15) 0.0454(7) Uani 1 1 d . . .
C7 C 0.4440(3) 0.8039(3) 0.37222(19) 0.0576(9) Uani 1 1 d . . .
H7A H 0.4864 0.7478 0.3547 0.069 Uiso 1 1 calc R . .
H7B H 0.4414 0.7805 0.4189 0.069 Uiso 1 1 calc R . .
C8 C 0.4908(3) 0.9229(4) 0.3738(2) 0.0583(9) Uani 1 1 d . . .
H8A H 0.5641 0.9222 0.3996 0.070 Uiso 1 1 calc R . .
H8B H 0.4864 0.9504 0.3267 0.070 Uiso 1 1 calc R . .
C9 C 0.4596(3) 1.1105(3) 0.41966(17) 0.0498(8) Uani 1 1 d . . .
C10 C 0.5506(3) 1.1591(4) 0.4091(2) 0.0597(9) Uani 1 1 d . . .
H10 H 0.5973 1.1137 0.3920 0.072 Uiso 1 1 calc RD . .
C11 C 0.5718(3) 1.2751(4) 0.42393(19) 0.0609(10) Uani 1 1 d . . .
H11 H 0.6332 1.3079 0.4169 0.073 Uiso 1 1 calc R . .
C12 C 0.5036(3) 1.3422(4) 0.44890(18) 0.0603(10) Uani 1 1 d . . .
H12 H 0.5186 1.4204 0.4590 0.072 Uiso 1 1 calc R . .
C13 C 0.4114(3) 1.2938(3) 0.45932(16) 0.0528(8) Uani 1 1 d . . .
H13 H 0.3655 1.3399 0.4766 0.063 Uiso 1 1 calc R . .
C14 C 0.3876(3) 1.1775(3) 0.44411(15) 0.0459(7) Uani 1 1 d . . .
C15 C 0.2860(3) 1.1224(3) 0.45227(16) 0.0475(7) Uani 1 1 d . . .
H15A H 0.3030 1.0582 0.4851 0.057 Uiso 1 1 calc R . .
H15B H 0.2469 1.1797 0.4717 0.057 Uiso 1 1 calc R . .
C16 C 0.1767(3) 1.1723(3) 0.33475(17) 0.0535(9) Uani 1 1 d . . .
H16A H 0.1704 1.1441 0.2876 0.064 Uiso 1 1 calc R . .
H16B H 0.2254 1.2373 0.3428 0.064 Uiso 1 1 calc R . .
C17 C 0.0702(3) 1.2132(3) 0.3419(2) 0.0550(9) Uani 1 1 d . . .
H17A H 0.0790 1.2572 0.3848 0.066 Uiso 1 1 calc R . .
H17B H 0.0391 1.2644 0.3032 0.066 Uiso 1 1 calc R . .
C18 C -0.0642(3) 1.0758(3) 0.27392(19) 0.0563(9) Uani 1 1 d . . .
H18A H -0.0886 1.1433 0.2448 0.068 Uiso 1 1 calc R . .
H18B H -0.1254 1.0339 0.2801 0.068 Uiso 1 1 calc R . .
C19 C -0.0018(3) 0.9980(3) 0.23792(18) 0.0562(9) Uani 1 1 d . . .
H19A H -0.0487 0.9622 0.1975 0.067 Uiso 1 1 calc R . .
H19B H 0.0493 1.0443 0.2218 0.067 Uiso 1 1 calc R . .
C20 C 0.1308(3) 0.8454(3) 0.25487(15) 0.0471(7) Uani 1 1 d . . .
H20A H 0.1905 0.8964 0.2571 0.057 Uiso 1 1 calc R . .
H20B H 0.0987 0.8290 0.2061 0.057 Uiso 1 1 calc R . .
C22 C 0.9284(3) 0.4305(3) 0.45210(16) 0.0441(7) Uani 1 1 d . . .
C23 C 1.0010(3) 0.3809(3) 0.50647(19) 0.0556(9) Uani 1 1 d . . .
H27 H 1.0025 0.3003 0.5115 0.067 Uiso 1 1 calc R . .
C24 C 0.9280(3) 0.5523(3) 0.4461(2) 0.0552(9) Uani 1 1 d . . .
H26 H 0.8794 0.5883 0.4098 0.066 Uiso 1 1 calc R . .
O1 O 0.34020(19) 0.8083(2) 0.32736(12) 0.0567(6) Uani 1 1 d . . .
O2 O 0.4310(2) 0.9955(2) 0.40742(16) 0.0607(7) Uani 1 1 d . . .
O3 O 0.0806(4) 1.0382(4) 0.48583(18) 0.0428(11) Uani 0.60 1 d P A 1
O3' O -0.0390(5) 0.9668(4) 0.4884(4) 0.0463(17) Uani 0.40 1 d P A 2
O4 O -0.0361(4) 0.8618(4) 0.3945(3) 0.0444(10) Uani 0.50 1 d P B 1
O4' O -0.0463(3) 0.9082(4) 0.4208(2) 0.0335(9) Uani 0.50 1 d P B 2
O5 O 0.8527(2) 0.2492(2) 0.41120(14) 0.0602(6) Uani 1 1 d . . .
O6 O 0.7831(2) 0.4073(3) 0.35315(15) 0.0697(8) Uani 1 1 d . . .
C21 C 0.8494(3) 0.3563(3) 0.40163(17) 0.0488(8) Uani 1 1 d . . .
N1 N 0.0535(2) 0.9056(2) 0.28592(13) 0.0430(6) Uani 1 1 d D . .
H1A H 0.005(3) 0.854(3) 0.291(2) 0.064 Uiso 1 1 d D . .
N2 N -0.0007(2) 1.1146(2) 0.34250(14) 0.0433(6) Uani 1 1 d D . .
H2A H -0.043(3) 1.137(4) 0.364(2) 0.065 Uiso 1 1 d D . .
N3 N 0.2183(2) 1.0784(2) 0.38509(12) 0.0426(6) Uani 1 1 d D . .
H3A H 0.264(3) 1.024(3) 0.373(2) 0.064 Uiso 1 1 d D . .
O6W O 0.1810(2) 0.8372(3) 0.44568(13) 0.0620(7) Uani 1 1 d D . .
H6C H 0.186(4) 0.828(5) 0.4925(18) 0.093 Uiso 1 1 d D . .
H6D H 0.170(4) 0.770(3) 0.424(2) 0.093 Uiso 1 1 d D . .
O1W O 0.8528(3) 0.5224(3) 0.2478(2) 0.0894(11) Uani 1 1 d D . .
H1C H 0.809(5) 0.483(5) 0.218(3) 0.134 Uiso 1 1 d D . .
H1D H 0.847(5) 0.487(5) 0.288(2) 0.134 Uiso 1 1 d D . .
O2W O 0.8333(3) 0.7695(3) 0.2543(2) 0.0898(10) Uani 1 1 d D . .
H2C H 0.844(5) 0.698(2) 0.258(3) 0.135 Uiso 1 1 d D . .
H2D H 0.789(4) 0.793(5) 0.217(2) 0.135 Uiso 1 1 d D . .
O4W O 0.6633(4) 0.6013(5) 0.4066(3) 0.0630(14) Uani 0.50 1 d PD . .
H4D H 0.662(8) 0.556(7) 0.439(4) 0.094 Uiso 0.50 1 d PD . .
H4C H 0.708(6) 0.570(7) 0.390(4) 0.094 Uiso 0.50 1 d PD . .
O5W O 0.7470(6) 0.8145(6) 0.3600(3) 0.0843(19) Uani 0.50 1 d PD . .
H5C H 0.760(9) 0.808(11) 0.321(3) 0.126 Uiso 0.50 1 d PD . .
H5D H 0.690(4) 0.782(7) 0.361(6) 0.126 Uiso 0.50 1 d PD . .
O3W O 0.7369(4) 0.5338(4) 0.1088(3) 0.0546(12) Uani 0.50 1 d PD . .
H3D H 0.746(7) 0.605(2) 0.106(5) 0.082 Uiso 0.50 1 d PD . .
H3C H 0.769(6) 0.490(5) 0.082(4) 0.082 Uiso 0.50 1 d PD . .

loop_
_atom_site_aniso_label
_atom_site_aniso_U_11
_atom_site_aniso_U_22
_atom_site_aniso_U_33
_atom_site_aniso_U_23
_atom_site_aniso_U_13
_atom_site_aniso_U_12
Ni1 0.0369(2) 0.0358(2) 0.0296(2) 0.00532(14) 0.00708(15) -0.00382(15)
C1 0.0547(18) 0.0408(16) 0.0330(14) -0.0067(12) 0.0047(13) 0.0034(14)
C2 0.060(2) 0.0399(17) 0.067(2) -0.0078(16) 0.0056(18) 0.0003(16)
C3 0.083(3) 0.0365(19) 0.107(4) 0.000(2) 0.013(3) -0.0021(19)
C4 0.093(3) 0.0367(19) 0.092(3) 0.007(2) 0.004(3) 0.013(2)
C5 0.068(2) 0.0473(19) 0.055(2) -0.0033(16) 0.0050(17) 0.0169(17)
C6 0.0558(18) 0.0463(17) 0.0320(14) -0.0064(13) 0.0074(13) 0.0027(14)
C7 0.0497(19) 0.064(2) 0.0512(19) -0.0037(17) -0.0021(16) 0.0094(17)
C8 0.0456(18) 0.074(2) 0.0519(19) -0.0058(19) 0.0054(15) -0.0015(18)
C9 0.0470(18) 0.0537(19) 0.0448(17) 0.0057(15) 0.0044(14) -0.0095(15)
C10 0.0439(18) 0.073(2) 0.060(2) 0.0084(19) 0.0093(16) -0.0075(17)
C11 0.0487(19) 0.077(3) 0.0507(19) 0.0122(19) 0.0007(16) -0.0216(19)
C12 0.065(2) 0.059(2) 0.0468(18) 0.0066(16) -0.0048(17) -0.0263(19)
C13 0.060(2) 0.0562(19) 0.0363(15) -0.0001(14) 0.0017(14) -0.0110(17)
C14 0.0456(17) 0.0556(18) 0.0329(14) 0.0021(13) 0.0027(12) -0.0121(15)
C15 0.0498(17) 0.0582(19) 0.0337(14) -0.0008(14) 0.0089(13) -0.0135(15)
C16 0.060(2) 0.058(2) 0.0408(16) 0.0122(15) 0.0094(15) -0.0227(17)
C17 0.070(2) 0.0355(15) 0.056(2) 0.0092(15) 0.0079(17) -0.0054(16)
C18 0.0513(19) 0.0461(18) 0.059(2) 0.0112(16) -0.0088(16) 0.0058(15)
C19 0.071(2) 0.0442(17) 0.0387(16) 0.0047(14) -0.0134(16) 0.0043(16)
C20 0.0536(18) 0.0516(18) 0.0316(14) 0.0005(13) 0.0020(13) -0.0006(15)
C22 0.0470(17) 0.0421(15) 0.0440(16) 0.0063(13) 0.0131(13) -0.0001(14)
C23 0.061(2) 0.0381(16) 0.062(2) 0.0088(15) 0.0040(17) 0.0016(15)
C24 0.057(2) 0.0454(17) 0.057(2) 0.0161(16) 0.0018(17) 0.0050(15)
O1 0.0508(13) 0.0640(15) 0.0459(12) 0.0101(11) -0.0053(10) -0.0042(12)
O2 0.0539(14) 0.0544(14) 0.0777(18) -0.0033(13) 0.0237(13) -0.0063(12)
O3 0.070(3) 0.034(2) 0.0190(16) -0.0124(14) -0.0002(17) 0.012(2)
O3' 0.031(3) 0.012(2) 0.072(5) 0.014(3) -0.032(3) -0.008(2)
O4 0.047(3) 0.046(3) 0.043(3) -0.002(2) 0.016(2) -0.007(2)
O4' 0.038(2) 0.037(2) 0.030(2) -0.0096(17) 0.0171(17) -0.0081(18)
O5 0.0640(15) 0.0470(13) 0.0687(16) -0.0030(12) 0.0147(13) -0.0029(12)
O6 0.0653(16) 0.0694(17) 0.0627(16) 0.0151(14) -0.0058(13) -0.0113(14)
C21 0.0474(18) 0.0543(19) 0.0476(17) 0.0050(15) 0.0175(15) -0.0033(15)
N1 0.0476(15) 0.0360(13) 0.0379(13) 0.0041(11) -0.0032(11) -0.0006(11)
N2 0.0441(14) 0.0410(13) 0.0450(14) 0.0093(11) 0.0118(11) 0.0001(11)
N3 0.0430(14) 0.0522(15) 0.0325(12) 0.0015(11) 0.0089(10) -0.0123(12)
O6W 0.0770(18) 0.0646(16) 0.0443(13) 0.0036(12) 0.0147(13) 0.0124(14)
O1W 0.075(2) 0.109(3) 0.084(2) 0.029(2) 0.0200(19) -0.0090(19)
O2W 0.0687(19) 0.085(2) 0.109(3) 0.032(2) 0.0085(18) 0.0096(18)
O4W 0.041(2) 0.096(4) 0.054(3) -0.024(3) 0.017(2) 0.006(3)
O5W 0.105(5) 0.085(4) 0.062(4) -0.016(3) 0.019(3) 0.020(4)
O3W 0.049(3) 0.049(3) 0.066(3) 0.013(2) 0.015(2) 0.007(2)

loop_
_atom_type_symbol
_atom_type_description
_atom_type_scat_dispersion_real
_atom_type_scat_dispersion_imag
_atom_type_scat_source
C C 0.0033 0.0016 'International Tables Vol C Tables 4.2.6.8 and 6.1.1.4'
H H 0.0000 0.0000 'International Tables Vol C Tables 4.2.6.8 and 6.1.1.4'
N N 0.0061 0.0033 'International Tables Vol C Tables 4.2.6.8 and 6.1.1.4'
O O 0.0106 0.0060 'International Tables Vol C Tables 4.2.6.8 and 6.1.1.4'
Ni Ni 0.3393 1.1124 'International Tables Vol C Tables 4.2.6.8 and 6.1.1.4'

loop_
_geom_angle_atom_site_label_1
_geom_angle_atom_site_label_2
_geom_angle_atom_site_label_3
_geom_angle
_geom_angle_site_symmetry_1
_geom_angle_site_symmetry_3
_geom_angle_publ_flag
O3 Ni1 N2 89.77(14) . . ?
O3 Ni1 O4 89.0(2) . . ?
N2 Ni1 O4 97.87(16) . . ?
O3 Ni1 O6W 87.91(14) . . ?
N2 Ni1 O6W 177.30(11) . . ?
O4 Ni1 O6W 83.48(16) . . ?
O3 Ni1 N3 94.45(16) . . ?
N2 Ni1 N3 84.14(11) . . ?
O4 Ni1 N3 176.00(17) . . ?
O6W Ni1 N3 94.66(12) . . ?
O3 Ni1 O4' 69.33(19) . . ?
N2 Ni1 O4' 89.60(14) . . ?
O4 Ni1 O4' 21.27(13) . . ?
O6W Ni1 O4' 90.87(15) . . ?
N3 Ni1 O4' 162.69(14) . . ?
O3 Ni1 N1 165.41(16) . . ?
N2 Ni1 N1 82.51(10) . . ?
O4 Ni1 N1 79.85(16) . . ?
O6W Ni1 N1 100.06(10) . . ?
N3 Ni1 N1 97.03(10) . . ?
O4' Ni1 N1 98.14(14) . . ?
C2 C1 C6 118.7(3) . . ?
C2 C1 C20 119.3(3) . . ?
C6 C1 C20 122.0(3) . . ?
C1 C2 C3 121.9(4) . . ?
C1 C2 H5 119.1 . . ?
C3 C2 H5 119.1 . . ?
C2 C3 C4 118.5(4) . . ?
C2 C3 H4 120.8 . . ?
C4 C3 H4 120.8 . . ?
C3 C4 C5 121.6(4) . . ?
C3 C4 H3 119.2 . . ?
C5 C4 H3 119.2 . . ?
C6 C5 C4 118.9(4) . . ?
C6 C5 H2 120.5 . . ?
C4 C5 H2 120.5 . . ?
O1 C6 C5 123.6(3) . . ?
O1 C6 C1 116.0(3) . . ?
C5 C6 C1 120.4(3) . . ?
O1 C7 C8 107.7(3) . . ?
O1 C7 H7A 110.2 . . ?
C8 C7 H7A 110.2 . . ?
O1 C7 H7B 110.2 . . ?
C8 C7 H7B 110.2 . . ?
H7A C7 H7B 108.5 . . ?
O2 C8 C7 105.9(3) . . ?
O2 C8 H8A 110.6 . . ?
C7 C8 H8A 110.6 . . ?
O2 C8 H8B 110.6 . . ?
C7 C8 H8B 110.6 . . ?
H8A C8 H8B 108.7 . . ?
O2 C9 C10 124.7(4) . . ?
O2 C9 C14 114.2(3) . . ?
C10 C9 C14 121.1(3) . . ?
C11 C10 C9 119.7(4) . . ?
C11 C10 H10 120.2 . . ?
C9 C10 H10 120.2 . . ?
C12 C11 C10 120.4(3) . . ?
C12 C11 H11 119.8 . . ?
C10 C11 H11 119.8 . . ?
C11 C12 C13 120.1(4) . . ?
C11 C12 H12 119.9 . . ?
C13 C12 H12 119.9 . . ?
C14 C13 C12 120.6(4) . . ?
C14 C13 H13 119.7 . . ?
C12 C13 H13 119.7 . . ?
C13 C14 C9 118.0(3) . . ?
C13 C14 C15 122.2(3) . . ?
C9 C14 C15 119.7(3) . . ?
N3 C15 C14 113.0(2) . . ?
N3 C15 H15A 109.0 . . ?
C14 C15 H15A 109.0 . . ?
N3 C15 H15B 109.0 . . ?
C14 C15 H15B 109.0 . . ?
H15A C15 H15B 107.8 . . ?
N3 C16 C17 111.0(3) . . ?
N3 C16 H16A 109.4 . . ?
C17 C16 H16A 109.4 . . ?
N3 C16 H16B 109.4 . . ?
C17 C16 H16B 109.4 . . ?
H16A C16 H16B 108.0 . . ?
N2 C17 C16 111.4(3) . . ?
N2 C17 H17A 109.4 . . ?
C16 C17 H17A 109.4 . . ?
N2 C17 H17B 109.4 . . ?
C16 C17 H17B 109.4 . . ?
H17A C17 H17B 108.0 . . ?
N2 C18 C19 111.4(3) . . ?
N2 C18 H18A 109.3 . . ?
C19 C18 H18A 109.4 . . ?
N2 C18 H18B 109.4 . . ?
C19 C18 H18B 109.4 . . ?
H18A C18 H18B 108.0 . . ?
N1 C19 C18 111.0(3) . . ?
N1 C19 H19A 109.4 . . ?
C18 C19 H19A 109.4 . . ?
N1 C19 H19B 109.4 . . ?
C18 C19 H19B 109.4 . . ?
H19A C19 H19B 108.0 . . ?
N1 C20 C1 111.9(3) . . ?
N1 C20 H20A 109.2 . . ?
C1 C20 H20A 109.2 . . ?
N1 C20 H20B 109.2 . . ?
C1 C20 H20B 109.2 . . ?
H20A C20 H20B 107.9 . . ?
C23 C22 C24 117.9(3) . . ?
C23 C22 C21 120.8(3) . . ?
C24 C22 C21 121.3(3) . . ?
C22 C23 C24 121.5(3) . 3_766 ?
C22 C23 H27 119.2 . . ?
C24 C23 H27 119.2 3_766 . ?
C23 C24 C22 120.6(3) 3_766 . ?
C23 C24 H26 119.7 3_766 . ?
C22 C24 H26 119.7 . . ?
C6 O1 C7 118.3(3) . . ?
C9 O2 C8 119.1(3) . . ?
O3' O3 O3' 40.4(8) 3_576 . ?
O3' O3 Ni1 136.4(7) 3_576 . ?
O3' O3 Ni1 96.0(3) . . ?
O3 O3' O3' 114.3(13) 3_576 3_576 ?
O3 O3' O4' 127.9(6) 3_576 . ?
O3' O3' O4' 117.8(10) 3_576 . ?
O3 O3' O3 139.6(8) 3_576 . ?
O3' O3' O3 25.4(6) 3_576 . ?
O4' O3' O3 92.5(5) . . ?
O4' O4 Ni1 82.1(5) . . ?
O4 O4' O3' 158.7(7) . . ?
O4 O4' Ni1 76.7(5) . . ?
O3' O4' Ni1 102.2(3) . . ?
O5 C21 O6 124.3(3) . . ?
O5 C21 C22 117.7(3) . . ?
O6 C21 C22 117.9(3) . . ?
C20 N1 C19 110.1(3) . . ?
C20 N1 Ni1 124.42(19) . . ?
C19 N1 Ni1 108.0(2) . . ?
C20 N1 H1A 108(3) . . ?
C19 N1 H1A 107(3) . . ?
Ni1 N1 H1A 97(3) . . ?
C17 N2 C18 116.1(3) . . ?
C17 N2 Ni1 108.5(2) . . ?
C18 N2 Ni1 108.6(2) . . ?
C17 N2 H2A 106(3) . . ?
C18 N2 H2A 105(3) . . ?
Ni1 N2 H2A 112(3) . . ?
C16 N3 C15 113.1(3) . . ?
C16 N3 Ni1 106.72(19) . . ?
C15 N3 Ni1 116.50(18) . . ?
C16 N3 H3A 118(3) . . ?
C15 N3 H3A 100(3) . . ?
Ni1 N3 H3A 103(3) . . ?
Ni1 O6W H6C 119(3) . . ?
Ni1 O6W H6D 114(3) . . ?
H6C O6W H6D 111(5) . . ?
H1C O1W H1D 101(4) . . ?
H2C O2W H2D 117(5) . . ?
H4D O4W H4C 102(5) . . ?
H5C O5W H5D 112(6) . . ?
H3D O3W H3C 114(6) . . ?

loop_
_geom_bond_atom_site_label_1
_geom_bond_atom_site_label_2
_geom_bond_distance
_geom_bond_site_symmetry_2
_geom_bond_publ_flag
Ni1 O3 2.025(3) . ?
Ni1 N2 2.089(3) . ?
Ni1 O4 2.090(5) . ?
Ni1 O6W 2.103(3) . ?
Ni1 N3 2.118(3) . ?
Ni1 O4' 2.127(4) . ?
Ni1 N1 2.176(3) . ?
C1 C2 1.378(5) . ?
C1 C6 1.402(5) . ?
C1 C20 1.503(4) . ?
C2 C3 1.380(6) . ?
C2 H5 0.9300 . ?
C3 C4 1.380(7) . ?
C3 H4 0.9300 . ?
C4 C5 1.388(6) . ?
C4 H3 0.9300 . ?
C5 C6 1.386(5) . ?
C5 H2 0.9300 . ?
C6 O1 1.368(4) . ?
C7 O1 1.430(4) . ?
C7 C8 1.494(6) . ?
C7 H7A 0.9700 . ?
C7 H7B 0.9700 . ?
C8 O2 1.419(5) . ?
C8 H8A 0.9700 . ?
C8 H8B 0.9700 . ?
C9 O2 1.377(4) . ?
C9 C10 1.381(5) . ?
C9 C14 1.394(5) . ?
C10 C11 1.376(6) . ?
C10 H10 0.9300 . ?
C11 C12 1.364(6) . ?
C11 H11 0.9300 . ?
C12 C13 1.393(5) . ?
C12 H12 0.9300 . ?
C13 C14 1.386(5) . ?
C13 H13 0.9300 . ?
C14 C15 1.521(4) . ?
C15 N3 1.490(4) . ?
C15 H15A 0.9700 . ?
C15 H15B 0.9700 . ?
C16 N3 1.476(4) . ?
C16 C17 1.515(5) . ?
C16 H16A 0.9700 . ?
C16 H16B 0.9700 . ?
C17 N2 1.467(4) . ?
C17 H17A 0.9700 . ?
C17 H17B 0.9700 . ?
C18 N2 1.473(4) . ?
C18 C19 1.505(6) . ?
C18 H18A 0.9700 . ?
C18 H18B 0.9700 . ?
C19 N1 1.486(4) . ?
C19 H19A 0.9700 . ?
C19 H19B 0.9700 . ?
C20 N1 1.481(4) . ?
C20 H20A 0.9700 . ?
C20 H20B 0.9700 . ?
C22 C23 1.370(5) . ?
C22 C24 1.402(5) . ?
C22 C21 1.510(5) . ?
C23 C24 1.378(5) 3_766 ?
C23 H27 0.9300 . ?
C24 C23 1.378(5) 3_766 ?
C24 H26 0.9300 . ?
O5 C21 1.242(4) . ?
O6 C21 1.266(4) . ?
N1 H1A 0.89(3) . ?
N2 H2A 0.82(3) . ?
N3 H3A 0.93(3) . ?
O6W H6C 0.92(3) . ?
O6W H6D 0.873(19) . ?
O1W H1C 0.85(3) . ?
O1W H1D 0.91(3) . ?
O2W H2C 0.836(19) . ?
O2W H2D 0.86(2) . ?
O4W H4D 0.83(2) . ?
O4W H4C 0.82(2) . ?
O5W H5C 0.83(2) . ?
O5W H5D 0.84(2) . ?
O3W H3D 0.83(2) . ?
O3W H3C 0.899(18) . ?

loop_
_geom_hbond_atom_site_label_D
_geom_hbond_atom_site_label_H
_geom_hbond_atom_site_label_A
_geom_hbond_distance_DH
_geom_hbond_distance_HA
_geom_hbond_distance_DA
_geom_hbond_angle_DHA
_geom_hbond_site_symmetry_A
N2 H2A O5 0.82(3) 2.24(3) 3.039(4) 163(4) 1_465
N3 H3A O2 0.93(3) 2.16(4) 2.878(4) 134(3) .
O1W H1D O6 0.91(3) 1.94(4) 2.805(5) 159(6) .
O1W H1C O3W 0.85(3) 2.20(5) 2.792(7) 127(6) .
O2W H2D O6 0.86(2) 1.97(3) 2.780(4) 156(6) 2_655
O3W H3D O5 0.83(2) 2.08(6) 2.724(5) 134(8) 2_655
O4W H4C O6 0.82(2) 2.31(5) 3.063(6) 151(8) .
O5W H5C O2W 0.83(2) 1.87(5) 2.664(8) 159(12) .
O5W H5D O4W 0.84(2) 2.32(7) 2.923(10) 129(8) .

loop_
_geom_torsion_atom_site_label_1
_geom_torsion_atom_site_label_2
_geom_torsion_atom_site_label_3
_geom_torsion_atom_site_label_4
_geom_torsion
_geom_torsion_site_symmetry_1
_geom_torsion_site_symmetry_2
_geom_torsion_site_symmetry_3
_geom_torsion_site_symmetry_4
_geom_torsion_publ_flag
C6 C1 C2 C3 2.3(6) . . . . ?
C20 C1 C2 C3 -176.3(4) . . . . ?
C1 C2 C3 C4 -1.4(7) . . . . ?
C2 C3 C4 C5 -0.7(8) . . . . ?
C3 C4 C5 C6 1.8(7) . . . . ?
C4 C5 C6 O1 178.3(4) . . . . ?
C4 C5 C6 C1 -0.9(5) . . . . ?
C2 C1 C6 O1 179.7(3) . . . . ?
C20 C1 C6 O1 -1.8(4) . . . . ?
C2 C1 C6 C5 -1.2(5) . . . . ?
C20 C1 C6 C5 177.4(3) . . . . ?
O1 C7 C8 O2 66.4(4) . . . . ?
O2 C9 C10 C11 -179.2(3) . . . . ?
C14 C9 C10 C11 1.1(5) . . . . ?
C9 C10 C11 C12 -0.1(6) . . . . ?
C10 C11 C12 C13 -0.2(5) . . . . ?
C11 C12 C13 C14 -0.4(5) . . . . ?
C12 C13 C14 C9 1.4(5) . . . . ?
C12 C13 C14 C15 -177.8(3) . . . . ?
O2 C9 C14 C13 178.6(3) . . . . ?
C10 C9 C14 C13 -1.7(5) . . . . ?
O2 C9 C14 C15 -2.3(4) . . . . ?
C10 C9 C14 C15 177.4(3) . . . . ?
C13 C14 C15 N3 117.8(3) . . . . ?
C9 C14 C15 N3 -61.3(4) . . . . ?
N3 C16 C17 N2 -49.0(4) . . . . ?
N2 C18 C19 N1 48.4(4) . . . . ?
C2 C1 C20 N1 63.3(4) . . . . ?
C6 C1 C20 N1 -115.2(3) . . . . ?
C24 C22 C23 C24 -0.3(6) . . . 3_766 ?
C21 C22 C23 C24 -178.5(3) . . . 3_766 ?
C23 C22 C24 C23 0.3(6) . . . 3_766 ?
C21 C22 C24 C23 178.5(3) . . . 3_766 ?
C5 C6 O1 C7 -8.3(5) . . . . ?
C1 C6 O1 C7 170.9(3) . . . . ?
C8 C7 O1 C6 -166.4(3) . . . . ?
C10 C9 O2 C8 -8.0(5) . . . . ?
C14 C9 O2 C8 171.7(3) . . . . ?
C7 C8 O2 C9 176.8(3) . . . . ?
N2 Ni1 O3 O3' 87.2(8) . . . 3_576 ?
O4 Ni1 O3 O3' -10.7(9) . . . 3_576 ?
O6W Ni1 O3 O3' -94.2(8) . . . 3_576 ?
N3 Ni1 O3 O3' 171.3(8) . . . 3_576 ?
O4' Ni1 O3 O3' -2.5(8) . . . 3_576 ?
N1 Ni1 O3 O3' 29.4(12) . . . 3_576 ?
N2 Ni1 O3 O3' 88.54(18) . . . . ?
O4 Ni1 O3 O3' -9.3(2) . . . . ?
O6W Ni1 O3 O3' -92.84(18) . . . . ?
N3 Ni1 O3 O3' 172.65(18) . . . . ?
O4' Ni1 O3 O3' -1.12(19) . . . . ?
N1 Ni1 O3 O3' 30.8(6) . . . . ?
O3' O3 O3' O3 0.000(2) 3_576 . . 3_576 ?
Ni1 O3 O3' O3 -178.6(9) . . . 3_576 ?
Ni1 O3 O3' O3' -178.6(9) . . . 3_576 ?
O3' O3 O3' O4' -179.9(10) 3_576 . . . ?
Ni1 O3 O3' O4' 1.5(3) . . . . ?
O3 Ni1 O4 O4' 21.6(5) . . . . ?
N2 Ni1 O4 O4' -68.0(5) . . . . ?
O6W Ni1 O4 O4' 109.6(5) . . . . ?
N3 Ni1 O4 O4' 172.1(18) . . . . ?
N1 Ni1 O4 O4' -148.9(5) . . . . ?
Ni1 O4 O4' O3' -89.4(17) . . . . ?
O3 O3' O4' O4 -96.9(19) 3_576 . . . ?
O3' O3' O4' O4 83.0(19) 3_576 . . . ?
O3 O3' O4' O4 83.0(18) . . . . ?
O3 O3' O4' Ni1 178.6(7) 3_576 . . . ?
O3' O3' O4' Ni1 -1.5(7) 3_576 . . . ?
O3 O3' O4' Ni1 -1.5(3) . . . . ?
O3 Ni1 O4' O4 -156.8(5) . . . . ?
N2 Ni1 O4' O4 113.3(5) . . . . ?
O6W Ni1 O4' O4 -69.4(5) . . . . ?
N3 Ni1 O4' O4 -178.1(4) . . . . ?
N1 Ni1 O4' O4 30.9(5) . . . . ?
O3 Ni1 O4' O3' 1.4(2) . . . . ?
N2 Ni1 O4' O3' -88.5(3) . . . . ?
O4 Ni1 O4' O3' 158.2(7) . . . . ?
O6W Ni1 O4' O3' 88.8(3) . . . . ?
N3 Ni1 O4' O3' -19.9(6) . . . . ?
N1 Ni1 O4' O3' -170.9(3) . . . . ?
C23 C22 C21 O5 0.0(5) . . . . ?
C24 C22 C21 O5 -178.1(3) . . . . ?
C23 C22 C21 O6 178.8(3) . . . . ?
C24 C22 C21 O6 0.7(5) . . . . ?
C1 C20 N1 C19 -165.6(3) . . . . ?
C1 C20 N1 Ni1 63.7(3) . . . . ?
C18 C19 N1 C20 -168.5(3) . . . . ?
C18 C19 N1 Ni1 -29.7(4) . . . . ?
O3 Ni1 N1 C20 -164.0(5) . . . . ?
N2 Ni1 N1 C20 137.4(2) . . . . ?
O4 Ni1 N1 C20 -123.1(3) . . . . ?
O6W Ni1 N1 C20 -41.7(3) . . . . ?
N3 Ni1 N1 C20 54.3(3) . . . . ?
O4' Ni1 N1 C20 -134.0(3) . . . . ?
O3 Ni1 N1 C19 64.5(6) . . . . ?
N2 Ni1 N1 C19 6.0(2) . . . . ?
O4 Ni1 N1 C19 105.4(3) . . . . ?
O6W Ni1 N1 C19 -173.2(2) . . . . ?
N3 Ni1 N1 C19 -77.2(2) . . . . ?
O4' Ni1 N1 C19 94.5(3) . . . . ?
C16 C17 N2 C18 -88.9(4) . . . . ?
C16 C17 N2 Ni1 33.7(3) . . . . ?
C19 C18 N2 C17 81.1(4) . . . . ?
C19 C18 N2 Ni1 -41.4(3) . . . . ?
O3 Ni1 N2 C17 84.3(3) . . . . ?
O4 Ni1 N2 C17 173.3(3) . . . . ?
O6W Ni1 N2 C17 54(2) . . . . ?
N3 Ni1 N2 C17 -10.2(2) . . . . ?
O4' Ni1 N2 C17 153.6(2) . . . . ?
N1 Ni1 N2 C17 -108.1(2) . . . . ?
O3 Ni1 N2 C18 -148.6(3) . . . . ?
O4 Ni1 N2 C18 -59.7(3) . . . . ?
O6W Ni1 N2 C18 -179(100) . . . . ?
N3 Ni1 N2 C18 116.9(2) . . . . ?
O4' Ni1 N2 C18 -79.3(2) . . . . ?
N1 Ni1 N2 C18 18.9(2) . . . . ?
C17 C16 N3 C15 -92.1(3) . . . . ?
C17 C16 N3 Ni1 37.3(3) . . . . ?
C14 C15 N3 C16 -66.3(4) . . . . ?
C14 C15 N3 Ni1 169.5(2) . . . . ?
O3 Ni1 N3 C16 -104.2(2) . . . . ?
N2 Ni1 N3 C16 -14.9(2) . . . . ?
O4 Ni1 N3 C16 105(2) . . . . ?
O6W Ni1 N3 C16 167.5(2) . . . . ?
O4' Ni1 N3 C16 -84.3(5) . . . . ?
N1 Ni1 N3 C16 66.7(2) . . . . ?
O3 Ni1 N3 C15 23.2(3) . . . . ?
N2 Ni1 N3 C15 112.5(3) . . . . ?
O4 Ni1 N3 C15 -127(2) . . . . ?
O6W Ni1 N3 C15 -65.1(3) . . . . ?
O4' Ni1 N3 C15 43.1(6) . . . . ?
N1 Ni1 N3 C15 -165.9(2) . . . . ?
